data_1551162
loop_
_publ_author_name
'Tombul, Mustafa'

_publ_section_title
;
 Crystal Structure of Tertiarybutyl Ammonium
 Bis[(naphthalene-2,3-diolato)borate] Dimethyl Sulfoxide Solvate
;
_journal_issue 0
_journal_name_full 'X-ray Structure Analysis Online'
_journal_page_first 3
_journal_paper_doi 10.2116/xraystruct.35.3
_journal_volume 35
_journal_year 2019
_chemical_formula_sum 'C26 H30 B N O5 S'
_chemical_formula_weight 479.38
_space_group_crystal_system triclinic
_space_group_IT_number 2
_space_group_name_Hall '-P 1'
_space_group_name_H-M_alt 'P -1'
_atom_sites_solution_hydrogens geom
_audit_creation_method SHELXL-2016/4
_cell_angle_alpha 91.050(4)
_cell_angle_beta 109.419(4)
_cell_angle_gamma 94.574(2)
_cell_formula_units_Z 2
_cell_length_a 9.6282(9)
_cell_length_b 11.0221(9)
_cell_length_c 13.0273(12)
_cell_measurement_temperature 293(2)
_cell_volume 1298.2(2)
_computing_structure_refinement 'SHELXL-2016/4 (Sheldrick, 2016)'
_computing_structure_solution 'SHELXT 2014/5 (Sheldrick, 2014)'
_diffrn_ambient_temperature 293(2)
_diffrn_measured_fraction_theta_full 0.998
_diffrn_measured_fraction_theta_max 0.987
_diffrn_radiation_type MoK\a
_diffrn_radiation_wavelength 0.71073
_diffrn_reflns_av_R_equivalents 0.0515
_diffrn_reflns_av_unetI/netI 0.0359
_diffrn_reflns_Laue_measured_fraction_full 0.998
_diffrn_reflns_Laue_measured_fraction_max 0.987
_diffrn_reflns_limit_h_max 12
_diffrn_reflns_limit_h_min -12
_diffrn_reflns_limit_k_max 13
_diffrn_reflns_limit_k_min -13
_diffrn_reflns_limit_l_max 16
_diffrn_reflns_limit_l_min -16
_diffrn_reflns_number 36973
_diffrn_reflns_point_group_measured_fraction_full 0.998
_diffrn_reflns_point_group_measured_fraction_max 0.987
_diffrn_reflns_theta_full 25.242
_diffrn_reflns_theta_max 26.584
_diffrn_reflns_theta_min 2.881
_exptl_absorpt_coefficient_mu 0.160
_exptl_crystal_density_diffrn 1.226
_exptl_crystal_F_000 508
_refine_diff_density_max 0.365
_refine_diff_density_min -0.226
_refine_diff_density_rms 0.044
_refine_ls_extinction_coef 0.038(3)
_refine_ls_extinction_expression Fc^*^=kFc[1+0.001xFc^2^\l^3^/sin(2\q)]^-1/4^
_refine_ls_extinction_method 'SHELXL-2016/4 (Sheldrick 2016)'
_refine_ls_goodness_of_fit_ref 1.107
_refine_ls_hydrogen_treatment constr
_refine_ls_matrix_type full
_refine_ls_number_parameters 324
_refine_ls_number_reflns 5359
_refine_ls_number_restraints 0
_refine_ls_restrained_S_all 1.107
_refine_ls_R_factor_all 0.1040
_refine_ls_R_factor_gt 0.0740
_refine_ls_shift/su_max 0.000
_refine_ls_shift/su_mean 0.000
_refine_ls_structure_factor_coef Fsqd
_refine_ls_weighting_details 'w=1/[\s^2^(Fo^2^)+(0.0517P)^2^+1.5025P] where P=(Fo^2^+2Fc^2^)/3'
_refine_ls_weighting_scheme calc
_refine_ls_wR_factor_gt 0.1680
_refine_ls_wR_factor_ref 0.1924
_reflns_Friedel_coverage 0.000
_reflns_Friedel_fraction_full .
_reflns_Friedel_fraction_max .
_reflns_number_gt 3879
_reflns_number_total 5359
_reflns_threshold_expression 'I > 2\s(I)'
_cod_data_source_file 35_3_1.txt
_cod_data_source_block 3
_cod_database_code 1551162
_shelx_shelxl_version_number 2016/4
_shelx_space_group_comment
;
The symmetry employed for this shelxl refinement is uniquely defined
by the following loop, which should always be used as a source of
symmetry information in preference to the above space-group names.
They are only intended as comments.
;

loop_
_space_group_symop_operation_xyz
'x, y, z'
'-x, -y, -z'

loop_
_atom_site_label
_atom_site_type_symbol
_atom_site_fract_x
_atom_site_fract_y
_atom_site_fract_z
_atom_site_U_iso_or_equiv
_atom_site_adp_type
_atom_site_occupancy
_atom_site_site_symmetry_order
_atom_site_calc_flag
_atom_site_refinement_flags_posn
_atom_site_refinement_flags_adp
_atom_site_refinement_flags_occupancy
_atom_site_disorder_assembly
_atom_site_disorder_group
O2 O 0.7529(2) 0.46469(18) 0.47925(15) 0.0446(5) Uani 1 1 d . . . . .
O1 O 0.4949(2) 0.37853(18) 0.42365(17) 0.0483(5) Uani 1 1 d . . . . .
O3 O 0.6747(2) 0.25174(19) 0.41365(17) 0.0502(5) Uani 1 1 d . . . . .
O4 O 0.6837(2) 0.32880(18) 0.59369(16) 0.0481(5) Uani 1 1 d . . . . .
N1 N 0.6176(3) 0.6792(2) 0.3896(2) 0.0496(6) Uani 1 1 d . . . . .
H1A H 0.661699 0.614563 0.420070 0.074 Uiso 1 1 calc R U . . .
H1B H 0.523393 0.671361 0.386188 0.074 Uiso 1 1 calc R U . . .
H1C H 0.663173 0.746292 0.429431 0.074 Uiso 1 1 calc R U . . .
C1 C 0.8460(3) 0.4858(3) 0.5832(2) 0.0398(6) Uani 1 1 d . . . . .
C11 C 0.4416(3) 0.3042(2) 0.3323(2) 0.0406(6) Uani 1 1 d . . . . .
C2 C 0.9616(3) 0.5712(3) 0.6216(2) 0.0432(7) Uani 1 1 d . . . . .
H2 H 0.986437 0.625127 0.575070 0.052 Uiso 1 1 calc R U . . .
C10 C 0.8052(3) 0.4029(3) 0.6520(2) 0.0414(6) Uani 1 1 d . . . . .
C12 C 0.3074(3) 0.2991(3) 0.2542(3) 0.0467(7) Uani 1 1 d . . . . .
H12 H 0.236865 0.349454 0.259584 0.056 Uiso 1 1 calc R U . . .
C20 C 0.5506(3) 0.2280(2) 0.3266(2) 0.0431(7) Uani 1 1 d . . . . .
C3 C 1.0447(3) 0.5770(3) 0.7349(2) 0.0458(7) Uani 1 1 d . . . . .
C9 C 0.8841(3) 0.4032(3) 0.7600(2) 0.0477(7) Uani 1 1 d . . . . .
H9 H 0.857767 0.347243 0.804360 0.057 Uiso 1 1 calc R U . . .
C8 C 1.0077(3) 0.4907(3) 0.8036(2) 0.0475(7) Uani 1 1 d . . . . .
C19 C 0.5244(3) 0.1460(3) 0.2418(3) 0.0486(7) Uani 1 1 d . . . . .
H19 H 0.596292 0.095639 0.239220 0.058 Uiso 1 1 calc R U . . .
C18 C 0.3854(4) 0.1386(3) 0.1573(3) 0.0495(7) Uani 1 1 d . . . . .
C13 C 0.2757(3) 0.2150(3) 0.1631(2) 0.0482(7) Uani 1 1 d . . . . .
C21 C 0.6250(4) 0.6881(3) 0.2769(3) 0.0511(7) Uani 1 1 d . . . . .
C4 C 1.1664(4) 0.6644(4) 0.7807(3) 0.0621(9) Uani 1 1 d . . . . .
H4 H 1.191175 0.721216 0.736345 0.075 Uiso 1 1 calc R U . . .
C14 C 0.1382(4) 0.2053(3) 0.0782(3) 0.0648(9) Uani 1 1 d . . . . .
H14 H 0.065168 0.254051 0.081676 0.078 Uiso 1 1 calc R U . . .
C7 C 1.0982(4) 0.4957(4) 0.9143(3) 0.0669(10) Uani 1 1 d . . . . .
H7 H 1.078072 0.438619 0.960304 0.080 Uiso 1 1 calc R U . . .
C17 C 0.3514(5) 0.0564(3) 0.0661(3) 0.0693(10) Uani 1 1 d . . . . .
H17 H 0.421243 0.004958 0.061310 0.083 Uiso 1 1 calc R U . . .
C22 C 0.5601(5) 0.5668(3) 0.2166(3) 0.0731(11) Uani 1 1 d . . . . .
H22A H 0.617964 0.503397 0.252973 0.110 Uiso 1 1 calc R U . . .
H22B H 0.561173 0.569688 0.143271 0.110 Uiso 1 1 calc R U . . .
H22C H 0.460152 0.550441 0.215445 0.110 Uiso 1 1 calc R U . . .
C24 C 0.7862(4) 0.7135(4) 0.2881(4) 0.0813(12) Uani 1 1 d . . . . .
H24A H 0.824627 0.790003 0.327681 0.122 Uiso 1 1 calc R U . . .
H25B H 0.795437 0.716799 0.217091 0.122 Uiso 1 1 calc R U . . .
H25C H 0.840869 0.649628 0.326822 0.122 Uiso 1 1 calc R U . . .
B1 B 0.6501(4) 0.3555(3) 0.4775(3) 0.0458(8) Uani 1 1 d . . . . .
C6 C 1.2142(4) 0.5820(5) 0.9551(3) 0.0825(13) Uani 1 1 d . . . . .
H6 H 1.271225 0.583863 1.028566 0.099 Uiso 1 1 calc R U . . .
C5 C 1.2479(4) 0.6672(4) 0.8882(3) 0.0793(12) Uani 1 1 d . . . . .
H5 H 1.326666 0.726438 0.916898 0.095 Uiso 1 1 calc R U . . .
C15 C 0.1109(5) 0.1257(4) -0.0086(3) 0.0846(13) Uani 1 1 d . . . . .
H15 H 0.019828 0.120803 -0.064234 0.101 Uiso 1 1 calc R U . . .
O5 O 0.7606(5) 0.9031(4) 0.4834(3) 0.1434(16) Uani 1 1 d . . . . .
C23 C 0.5347(5) 0.7907(4) 0.2242(4) 0.0869(13) Uani 1 1 d . . . . .
H23A H 0.433662 0.771910 0.219670 0.130 Uiso 1 1 calc R U . . .
H23B H 0.539357 0.800115 0.152248 0.130 Uiso 1 1 calc R U . . .
H23C H 0.573738 0.865094 0.267180 0.130 Uiso 1 1 calc R U . . .
C16 C 0.2187(6) 0.0515(4) -0.0146(3) 0.0883(13) Uani 1 1 d . . . . .
H16 H 0.199309 -0.002119 -0.074712 0.106 Uiso 1 1 calc R U . . .
C26 C 0.7204(11) 1.0368(6) 0.6314(7) 0.206(5) Uani 1 1 d . . . . .
H26A H 0.683790 1.019639 0.690180 0.308 Uiso 1 1 calc R U . A 1
H26B H 0.639175 1.048603 0.566639 0.308 Uiso 1 1 calc R U . A 1
H26C H 0.787606 1.109239 0.650009 0.308 Uiso 1 1 calc R U . A 1
C27 C 0.9695(9) 0.9289(8) 0.6637(6) 0.177(3) Uani 1 1 d . . . . .
H27A H 1.010933 0.912247 0.607810 0.265 Uiso 1 1 calc R U . B 1
H27B H 0.990301 0.866153 0.715410 0.265 Uiso 1 1 calc R U . B 1
H27C H 1.012456 1.006259 0.700033 0.265 Uiso 1 1 calc R U . B 1
S2 S 0.7994(12) 0.9320(8) 0.6115(8) 0.120(4) Uani 0.187(4) 1 d . . P C 1
S1 S 0.83909(17) 1.00300(12) 0.55825(11) 0.0785(6) Uani 0.813(4) 1 d . . P C 2

loop_
_atom_site_aniso_label
_atom_site_aniso_U_11
_atom_site_aniso_U_22
_atom_site_aniso_U_33
_atom_site_aniso_U_23
_atom_site_aniso_U_13
_atom_site_aniso_U_12
O2 0.0466(11) 0.0479(11) 0.0385(11) 0.0070(9) 0.0131(9) 0.0041(9)
O1 0.0454(11) 0.0473(12) 0.0532(12) -0.0079(9) 0.0174(9) 0.0087(9)
O3 0.0476(12) 0.0490(12) 0.0548(13) -0.0019(10) 0.0165(10) 0.0131(9)
O4 0.0529(12) 0.0452(11) 0.0488(12) 0.0072(9) 0.0216(10) -0.0008(9)
N1 0.0515(15) 0.0499(14) 0.0494(15) 0.0048(11) 0.0184(12) 0.0085(12)
C1 0.0417(15) 0.0444(15) 0.0379(15) 0.0071(12) 0.0172(12) 0.0131(12)
C11 0.0452(16) 0.0323(14) 0.0483(16) 0.0014(12) 0.0215(13) 0.0018(11)
C2 0.0417(15) 0.0498(16) 0.0439(16) 0.0089(13) 0.0211(13) 0.0073(13)
C10 0.0441(15) 0.0432(15) 0.0438(16) 0.0081(12) 0.0220(13) 0.0116(12)
C12 0.0458(16) 0.0396(15) 0.0571(18) 0.0021(13) 0.0199(14) 0.0068(12)
C20 0.0481(16) 0.0345(14) 0.0522(17) 0.0057(12) 0.0239(14) 0.0051(12)
C3 0.0383(15) 0.0586(18) 0.0449(16) 0.0017(14) 0.0181(13) 0.0113(13)
C9 0.0549(18) 0.0537(17) 0.0443(16) 0.0149(13) 0.0265(14) 0.0163(14)
C8 0.0434(16) 0.0650(19) 0.0392(15) 0.0068(14) 0.0175(13) 0.0171(14)
C19 0.0569(18) 0.0363(15) 0.0607(19) 0.0011(13) 0.0295(16) 0.0088(13)
C18 0.066(2) 0.0378(15) 0.0505(17) 0.0033(13) 0.0285(16) -0.0013(14)
C13 0.0534(18) 0.0405(16) 0.0501(17) 0.0065(13) 0.0180(14) -0.0032(13)
C21 0.0630(19) 0.0472(17) 0.0493(17) 0.0093(14) 0.0251(15) 0.0113(14)
C4 0.0468(18) 0.083(2) 0.056(2) -0.0038(18) 0.0192(16) -0.0024(17)
C14 0.065(2) 0.058(2) 0.061(2) 0.0042(17) 0.0097(18) -0.0019(17)
C7 0.064(2) 0.099(3) 0.0427(18) 0.0111(18) 0.0206(17) 0.023(2)
C17 0.094(3) 0.057(2) 0.060(2) -0.0079(17) 0.031(2) 0.0019(19)
C22 0.094(3) 0.063(2) 0.054(2) 0.0016(17) 0.015(2) 0.005(2)
C24 0.078(3) 0.084(3) 0.098(3) -0.002(2) 0.053(2) 0.000(2)
B1 0.0475(18) 0.0454(18) 0.0475(19) 0.0034(15) 0.0188(15) 0.0086(15)
C6 0.058(2) 0.136(4) 0.045(2) -0.006(2) 0.0056(18) 0.011(2)
C5 0.053(2) 0.117(4) 0.061(2) -0.014(2) 0.0143(18) -0.007(2)
C15 0.088(3) 0.082(3) 0.062(2) -0.003(2) -0.001(2) -0.004(2)
O5 0.158(4) 0.116(3) 0.128(3) -0.057(3) 0.019(3) -0.013(3)
C23 0.112(3) 0.072(3) 0.082(3) 0.034(2) 0.032(3) 0.037(2)
C16 0.117(4) 0.078(3) 0.058(2) -0.020(2) 0.017(2) -0.003(3)
C26 0.370(13) 0.093(4) 0.278(10) 0.043(5) 0.261(10) 0.071(6)
C27 0.172(7) 0.193(8) 0.130(6) 0.067(5) 0.004(5) -0.001(6)
S2 0.152(8) 0.098(6) 0.112(7) -0.013(5) 0.059(6) -0.030(5)
S1 0.1098(11) 0.0604(8) 0.0691(9) 0.0033(6) 0.0389(8) -0.0088(7)

loop_
_atom_type_symbol
_atom_type_description
_atom_type_scat_dispersion_real
_atom_type_scat_dispersion_imag
_atom_type_scat_source
C C 0.0033 0.0016 'International Tables Vol C Tables 4.2.6.8 and 6.1.1.4'
H H 0.0000 0.0000 'International Tables Vol C Tables 4.2.6.8 and 6.1.1.4'
B B 0.0013 0.0007 'International Tables Vol C Tables 4.2.6.8 and 6.1.1.4'
O O 0.0106 0.0060 'International Tables Vol C Tables 4.2.6.8 and 6.1.1.4'
S S 0.1246 0.1234 'International Tables Vol C Tables 4.2.6.8 and 6.1.1.4'
N N 0.0061 0.0033 'International Tables Vol C Tables 4.2.6.8 and 6.1.1.4'

loop_
_geom_angle_atom_site_label_1
_geom_angle_atom_site_label_2
_geom_angle_atom_site_label_3
_geom_angle
_geom_angle_site_symmetry_1
_geom_angle_site_symmetry_3
C1 O2 B1 107.6(2) . .
C11 O1 B1 107.2(2) . .
C20 O3 B1 107.0(2) . .
C10 O4 B1 107.5(2) . .
C21 N1 H1A 109.5 . .
C21 N1 H1B 109.5 . .
H1A N1 H1B 109.5 . .
C21 N1 H1C 109.5 . .
H1A N1 H1C 109.5 . .
H1B N1 H1C 109.5 . .
C2 C1 O2 128.2(2) . .
C2 C1 C10 122.0(3) . .
O2 C1 C10 109.8(2) . .
C12 C11 O1 128.2(3) . .
C12 C11 C20 121.8(3) . .
O1 C11 C20 109.9(2) . .
C1 C2 C3 118.6(3) . .
C1 C2 H2 120.7 . .
C3 C2 H2 120.7 . .
C9 C10 O4 128.5(3) . .
C9 C10 C1 121.2(3) . .
O4 C10 C1 110.2(2) . .
C11 C12 C13 118.8(3) . .
C11 C12 H12 120.6 . .
C13 C12 H12 120.6 . .
O3 C20 C19 128.5(3) . .
O3 C20 C11 110.2(2) . .
C19 C20 C11 121.2(3) . .
C4 C3 C8 118.8(3) . .
C4 C3 C2 121.6(3) . .
C8 C3 C2 119.6(3) . .
C10 C9 C8 118.6(3) . .
C10 C9 H9 120.7 . .
C8 C9 H9 120.7 . .
C7 C8 C9 122.5(3) . .
C7 C8 C3 117.6(3) . .
C9 C8 C3 119.9(3) . .
C20 C19 C18 118.8(3) . .
C20 C19 H19 120.6 . .
C18 C19 H19 120.6 . .
C17 C18 C19 121.8(3) . .
C17 C18 C13 118.2(3) . .
C19 C18 C13 120.0(3) . .
C14 C13 C18 118.8(3) . .
C14 C13 C12 121.8(3) . .
C18 C13 C12 119.4(3) . .
N1 C21 C24 107.2(3) . .
N1 C21 C23 107.5(3) . .
C24 C21 C23 112.0(3) . .
N1 C21 C22 107.1(3) . .
C24 C21 C22 111.4(3) . .
C23 C21 C22 111.4(3) . .
C5 C4 C3 121.3(4) . .
C5 C4 H4 119.3 . .
C3 C4 H4 119.3 . .
C15 C14 C13 120.9(4) . .
C15 C14 H14 119.6 . .
C13 C14 H14 119.6 . .
C6 C7 C8 121.6(4) . .
C6 C7 H7 119.2 . .
C8 C7 H7 119.2 . .
C16 C17 C18 121.0(4) . .
C16 C17 H17 119.5 . .
C18 C17 H17 119.5 . .
C21 C22 H22A 109.5 . .
C21 C22 H22B 109.5 . .
H22A C22 H22B 109.5 . .
C21 C22 H22C 109.5 . .
H22A C22 H22C 109.5 . .
H22B C22 H22C 109.5 . .
C21 C24 H24A 109.5 . .
C21 C24 H25B 109.5 . .
H24A C24 H25B 109.5 . .
C21 C24 H25C 109.5 . .
H24A C24 H25C 109.5 . .
H25B C24 H25C 109.5 . .
O1 B1 O4 112.9(2) . .
O1 B1 O3 105.2(2) . .
O4 B1 O3 111.8(2) . .
O1 B1 O2 111.7(2) . .
O4 B1 O2 104.2(2) . .
O3 B1 O2 111.3(2) . .
C7 C6 C5 120.4(4) . .
C7 C6 H6 119.8 . .
C5 C6 H6 119.8 . .
C4 C5 C6 120.2(4) . .
C4 C5 H5 119.9 . .
C6 C5 H5 119.9 . .
C14 C15 C16 120.3(4) . .
C14 C15 H15 119.9 . .
C16 C15 H15 119.9 . .
C21 C23 H23A 109.5 . .
C21 C23 H23B 109.5 . .
H23A C23 H23B 109.5 . .
C21 C23 H23C 109.5 . .
H23A C23 H23C 109.5 . .
H23B C23 H23C 109.5 . .
C17 C16 C15 120.8(4) . .
C17 C16 H16 119.6 . .
C15 C16 H16 119.6 . .
S2a C26 H26A 109.5 . .
S2a C26 H26B 109.5 . .
H26Aa C26 H26B 109.5 . .
S2a C26 H26C 109.5 . .
H26Aa C26 H26C 109.5 . .
H26Ba C26 H26C 109.5 . .
S2a C27 H27A 109.5 . .
S2a C27 H27B 109.5 . .
H27Aa C27 H27B 109.5 . .
S2a C27 H27C 109.5 . .
H27Aa C27 H27C 109.5 . .
H27Ba C27 H27C 109.5 . .
C26 S2a C27 122.4(8) . .
C26 S2a O5 110.8(8) . .
C27 S2a O5 106.3(7) . .
O5 S1b C26 105.0(4) . .
O5 S1b C27 102.6(3) . .
C26 S1b C27 97.5(4) . .

loop_
_geom_bond_atom_site_label_1
_geom_bond_atom_site_label_2
_geom_bond_distance
_geom_bond_site_symmetry_2
O2 C1 1.356(3) .
O2 B1 1.491(4) .
O1 C11 1.357(3) .
O1 B1 1.469(4) .
O3 C20 1.349(4) .
O3 B1 1.481(4) .
O4 C10 1.359(3) .
O4 B1 1.480(4) .
N1 C21 1.498(4) .
N1 H1A 0.8900 .
N1 H1B 0.8900 .
N1 H1C 0.8900 .
C1 C2 1.349(4) .
C1 C10 1.414(4) .
C11 C12 1.349(4) .
C11 C20 1.415(4) .
C2 C3 1.424(4) .
C2 H2 0.9300 .
C10 C9 1.358(4) .
C12 C13 1.425(4) .
C12 H12 0.9300 .
C20 C19 1.357(4) .
C3 C4 1.411(5) .
C3 C8 1.422(4) .
C9 C8 1.420(4) .
C9 H9 0.9300 .
C8 C7 1.412(4) .
C19 C18 1.417(4) .
C19 H19 0.9300 .
C18 C17 1.412(4) .
C18 C13 1.423(4) .
C13 C14 1.410(5) .
C21 C24 1.512(5) .
C21 C23 1.514(5) .
C21 C22 1.516(5) .
C4 C5 1.357(5) .
C4 H4 0.9300 .
C14 C15 1.359(5) .
C14 H14 0.9300 .
C7 C6 1.362(6) .
C7 H7 0.9300 .
C17 C16 1.355(6) .
C17 H17 0.9300 .
C22 H22A 0.9600 .
C22 H22B 0.9600 .
C22 H22C 0.9600 .
C24 H24A 0.9600 .
C24 H25B 0.9600 .
C24 H25C 0.9600 .
C6 C5 1.385(6) .
C6 H6 0.9300 .
C5 H5 0.9300 .
C15 C16 1.393(6) .
C15 H15 0.9300 .
O5 S1 1.439(4) .
O5 S2 1.603(9) .
C23 H23A 0.9600 .
C23 H23B 0.9600 .
C23 H23C 0.9600 .
C16 H16 0.9300 .
C26 S2 1.496(11) .
C26 S1 1.769(7) .
C26 H26A 0.9600 .
C26 H26B 0.9600 .
C26 H26C 0.9600 .
C27 S2 1.554(12) .
C27 S1 1.786(7) .
C27 H27A 0.9600 .
C27 H27B 0.9600 .
C27 H27C 0.9600 .

loop_
_geom_torsion_atom_site_label_1
_geom_torsion_atom_site_label_2
_geom_torsion_atom_site_label_3
_geom_torsion_atom_site_label_4
_geom_torsion
_geom_torsion_site_symmetry_1
_geom_torsion_site_symmetry_2
_geom_torsion_site_symmetry_3
_geom_torsion_site_symmetry_4
B1 O2 C1 C2 176.3(3) . . . .
B1 O2 C1 C10 -4.0(3) . . . .
B1 O1 C11 C12 -175.5(3) . . . .
B1 O1 C11 C20 3.6(3) . . . .
O2 C1 C2 C3 179.9(2) . . . .
C10 C1 C2 C3 0.2(4) . . . .
B1 O4 C10 C9 -173.4(3) . . . .
B1 O4 C10 C1 5.8(3) . . . .
C2 C1 C10 C9 -2.1(4) . . . .
O2 C1 C10 C9 178.1(2) . . . .
C2 C1 C10 O4 178.6(2) . . . .
O2 C1 C10 O4 -1.1(3) . . . .
O1 C11 C12 C13 178.6(3) . . . .
C20 C11 C12 C13 -0.5(4) . . . .
B1 O3 C20 C19 175.6(3) . . . .
B1 O3 C20 C11 -3.8(3) . . . .
C12 C11 C20 O3 179.3(3) . . . .
O1 C11 C20 O3 0.1(3) . . . .
C12 C11 C20 C19 -0.1(4) . . . .
O1 C11 C20 C19 -179.3(2) . . . .
C1 C2 C3 C4 -179.7(3) . . . .
C1 C2 C3 C8 2.3(4) . . . .
O4 C10 C9 C8 -179.5(3) . . . .
C1 C10 C9 C8 1.4(4) . . . .
C10 C9 C8 C7 -178.4(3) . . . .
C10 C9 C8 C3 1.2(4) . . . .
C4 C3 C8 C7 -1.5(4) . . . .
C2 C3 C8 C7 176.5(3) . . . .
C4 C3 C8 C9 178.9(3) . . . .
C2 C3 C8 C9 -3.1(4) . . . .
O3 C20 C19 C18 -178.5(3) . . . .
C11 C20 C19 C18 0.8(4) . . . .
C20 C19 C18 C17 179.2(3) . . . .
C20 C19 C18 C13 -0.9(4) . . . .
C17 C18 C13 C14 0.2(4) . . . .
C19 C18 C13 C14 -179.7(3) . . . .
C17 C18 C13 C12 -179.8(3) . . . .
C19 C18 C13 C12 0.3(4) . . . .
C11 C12 C13 C14 -179.6(3) . . . .
C11 C12 C13 C18 0.3(4) . . . .
C8 C3 C4 C5 0.0(5) . . . .
C2 C3 C4 C5 -178.0(3) . . . .
C18 C13 C14 C15 -0.9(5) . . . .
C12 C13 C14 C15 179.1(3) . . . .
C9 C8 C7 C6 -178.5(3) . . . .
C3 C8 C7 C6 1.9(5) . . . .
C19 C18 C17 C16 -179.2(3) . . . .
C13 C18 C17 C16 0.9(5) . . . .
C11 O1 B1 O4 -127.8(3) . . . .
C11 O1 B1 O3 -5.7(3) . . . .
C11 O1 B1 O2 115.2(3) . . . .
C10 O4 B1 O1 -129.2(3) . . . .
C10 O4 B1 O3 112.4(3) . . . .
C10 O4 B1 O2 -7.8(3) . . . .
C20 O3 B1 O1 5.7(3) . . . .
C20 O3 B1 O4 128.6(3) . . . .
C20 O3 B1 O2 -115.4(3) . . . .
C1 O2 B1 O1 129.3(2) . . . .
C1 O2 B1 O4 7.2(3) . . . .
C1 O2 B1 O3 -113.4(3) . . . .
C8 C7 C6 C5 -0.8(6) . . . .
C3 C4 C5 C6 1.1(6) . . . .
C7 C6 C5 C4 -0.7(6) . . . .
C13 C14 C15 C16 0.5(6) . . . .
C18 C17 C16 C15 -1.3(7) . . . .
C14 C15 C16 C17 0.6(7) . . . .
